data_1556320
loop_
_publ_author_name
'Huang, Wei'
'Zhang, Wenjuan'
'Sun, Wen-Hua'
'Wang, Lin'
'Redshaw, Carl'

_publ_section_title
;
 Synthesis, characterization, and the ethylene (co-)polymerization
 behaviour of half-titanocene dichloride 2-aryliminoquinolin-8-olates
;
_journal_issue 10
_journal_name_full 'Catalysis Science &amp; Technology'
_journal_page_first 2090
_journal_paper_doi 10.1039/c2cy20240a
_journal_volume 2
_journal_year 2012
_chemical_formula_sum 'C37 H32 Cl2 N2 O Ti'
_chemical_formula_weight 639.45
_space_group_IT_number 15
_space_group_name_Hall '-C 2yc'
_space_group_name_H-M_alt 'C 1 2/c 1'
_symmetry_cell_setting monoclinic
_symmetry_space_group_name_H-M 'C 1 2/c 1'
_atom_sites_solution_hydrogens geom
_atom_sites_solution_primary direct
_atom_sites_solution_secondary difmap
_audit_creation_method SHELXL-97
_cell_angle_alpha 90.00
_cell_angle_beta 100.29(3)
_cell_angle_gamma 90.00
_cell_formula_units_Z 16
_cell_length_a 53.675(11)
_cell_length_b 10.021(2)
_cell_length_c 24.886(5)
_cell_measurement_reflns_used 20009
_cell_measurement_temperature 173(2)
_cell_measurement_theta_max 25.00
_cell_measurement_theta_min .77
_cell_volume 13170(5)
_computing_cell_refinement 'CrystalClear (Rigaku Inc., 2007)'
_computing_data_collection 'CrystalClear (Rigaku Inc., 2007)'
_computing_data_reduction 'CrystalClear (Rigaku Inc., 2007)'
_computing_molecular_graphics 'XP in Siemens SHELXTL (Sheldrick, 1994)'
_computing_publication_material 'SHELX97 (Sheldrick, 1997)'
_computing_structure_refinement 'SHELXL-97 (Sheldrick, 1997)'
_computing_structure_solution 'SHELXS-97 (Sheldrick, 1990)'
_diffrn_ambient_temperature 173(2)
_diffrn_measured_fraction_theta_full 0.995
_diffrn_measured_fraction_theta_max 0.995
_diffrn_measurement_device_type 'Saturn724+ CCD'
_diffrn_measurement_method '\w scans at fixed \c = 45\%'
_diffrn_radiation_monochromator graphite
_diffrn_radiation_source 'sealed tube'
_diffrn_radiation_type MoK\a
_diffrn_radiation_wavelength 0.71073
_diffrn_reflns_av_R_equivalents 0.0639
_diffrn_reflns_av_sigmaI/netI 0.0903
_diffrn_reflns_limit_h_max 63
_diffrn_reflns_limit_h_min -63
_diffrn_reflns_limit_k_max 11
_diffrn_reflns_limit_k_min -11
_diffrn_reflns_limit_l_max 19
_diffrn_reflns_limit_l_min -29
_diffrn_reflns_number 25332
_diffrn_reflns_theta_full 25.00
_diffrn_reflns_theta_max 25.00
_diffrn_reflns_theta_min 0.77
_diffrn_standards_decay_% none
_diffrn_standards_interval_count none
_diffrn_standards_interval_time none
_diffrn_standards_number none
_exptl_absorpt_coefficient_mu 0.454
_exptl_absorpt_correction_T_max 1.0000
_exptl_absorpt_correction_T_min 0.7165
_exptl_absorpt_correction_type empirical
_exptl_absorpt_process_details 'SADABS (Sheldrick, 1996)'
_exptl_crystal_colour red
_exptl_crystal_density_diffrn 1.290
_exptl_crystal_density_method 'not measured'
_exptl_crystal_description block
_exptl_crystal_F_000 5312
_exptl_crystal_size_max 0.32
_exptl_crystal_size_mid 0.20
_exptl_crystal_size_min 0.18
_platon_squeeze_details
;
;
_refine_diff_density_max 0.630
_refine_diff_density_min -0.523
_refine_diff_density_rms 0.122
_refine_ls_extinction_method none
_refine_ls_goodness_of_fit_ref 1.069
_refine_ls_hydrogen_treatment constr
_refine_ls_matrix_type full
_refine_ls_number_parameters 775
_refine_ls_number_reflns 11535
_refine_ls_number_restraints 0
_refine_ls_restrained_S_all 1.069
_refine_ls_R_factor_gt 0.0932
_refine_ls_shift/su_max 0.005
_refine_ls_shift/su_mean 0.000
_refine_ls_structure_factor_coef Fsqd
_refine_ls_weighting_details 'calc w=1/[\s^2^(Fo^2^)+(0.1157P)^2^+87.5137P] where P=(Fo^2^+2Fc^2^)/3'
_refine_ls_weighting_scheme calc
_refine_ls_wR_factor_gt 0.2446
_refine_ls_wR_factor_ref 0.2632
_reflns_number_gt 8323
_reflns_number_total 11535
_reflns_threshold_expression >2sigma(I)
_cod_data_source_file c2cy20240a.txt
_cod_data_source_block C4
_cod_depositor_comments
;
The following automatic conversions were performed:

data item '_symmetry_cell_setting' value 'Monoclinic' was changed to
'monoclinic' in accordance with the
/home/saulius/struct/COD-crude-data/automatic-downloads/DataCite-retrospective/RSC/depositions/lib/dictionaries/cif_core.dic
dictionary named 'cif_core.dic' version 2.4.2 last updated on
2011-04-26.

Automatic conversion script
Id: cif_fix_values 6909 2019-04-08 15:41:33Z antanas 
;
_cod_original_sg_symbol_H-M C2/c
_cod_database_code 1556320
_refine_ls_r_factor_ref 0.1193

loop_
_symmetry_equiv_pos_as_xyz
'x, y, z'
'-x, y, -z+1/2'
'x+1/2, y+1/2, z'
'-x+1/2, y+1/2, -z+1/2'
'-x, -y, -z'
'x, -y, z-1/2'
'-x+1/2, -y+1/2, -z'
'x+1/2, -y+1/2, z-1/2'

loop_
_atom_site_label
_atom_site_type_symbol
_atom_site_fract_x
_atom_site_fract_y
_atom_site_fract_z
_atom_site_U_iso_or_equiv
_atom_site_adp_type
_atom_site_occupancy
_atom_site_symmetry_multiplicity
_atom_site_calc_flag
_atom_site_refinement_flags
Ti2 Ti 0.19067(2) 0.04475(11) 0.27212(5) 0.0298(3) Uani 1 1 d .
O1 O 0.04508(8) -0.6017(4) -0.21400(17) 0.0364(10) Uani 1 1 d .
N1 N 0.08262(9) -0.4680(5) -0.1637(2) 0.0263(11) Uani 1 1 d .
Ti1 Ti 0.04488(2) -0.49079(11) -0.14980(4) 0.0292(3) Uani 1 1 d .
O2 O 0.18436(8) -0.0563(5) 0.33587(17) 0.0370(10) Uani 1 1 d .
N2 N 0.06909(8) -0.3471(5) -0.08280(19) 0.0242(10) Uani 1 1 d .
Cl2 Cl 0.06771(3) -0.67424(14) -0.09740(6) 0.0322(4) Uani 1 1 d .
N3 N 0.15042(9) 0.0601(5) 0.2657(2) 0.0278(11) Uani 1 1 d .
Cl4 Cl 0.17515(3) -0.15468(15) 0.21957(7) 0.0368(4) Uani 1 1 d .
N4 N 0.17266(9) 0.1700(5) 0.1930(2) 0.0271(11) Uani 1 1 d .
Cl3 Cl 0.18405(3) 0.25074(16) 0.32023(7) 0.0382(4) Uani 1 1 d .
Cl1 Cl 0.04353(3) -0.29236(16) -0.20795(6) 0.0367(4) Uani 1 1 d .
C49 C 0.18612(11) 0.2278(6) 0.1520(2) 0.0299(13) Uani 1 1 d .
C10 C 0.09153(11) -0.3185(6) -0.0908(2) 0.0274(13) Uani 1 1 d .
C21 C 0.06654(11) -0.5714(6) 0.0623(2) 0.0291(13) Uani 1 1 d .
C50 C 0.19619(11) 0.3549(6) 0.1594(2) 0.0293(13) Uani 1 1 d .
C1 C 0.06694(13) -0.6203(6) -0.2321(3) 0.0344(15) Uani 1 1 d .
C54 C 0.18787(11) 0.1512(6) 0.1060(2) 0.0275(13) Uani 1 1 d .
C12 C 0.05972(11) -0.2839(6) -0.0379(3) 0.0299(13) Uani 1 1 d .
C51 C 0.21004(11) 0.4025(6) 0.1214(2) 0.0314(14) Uani 1 1 d .
H51A H 0.2172 0.4894 0.1261 0.038 Uiso 1 1 calc R
C58 C 0.14577(12) 0.0352(6) 0.0774(3) 0.0328(14) Uani 1 1 d .
C44 C 0.09907(12) 0.0583(6) 0.2661(3) 0.0361(15) Uani 1 1 d .
H44A H 0.0813 0.0577 0.2656 0.043 Uiso 1 1 calc R
C27 C 0.10461(11) -0.4584(6) 0.0339(2) 0.0273(13) Uani 1 1 d .
C14 C 0.03683(11) -0.1056(6) -0.0030(2) 0.0301(13) Uani 1 1 d .
H14A H 0.0281 -0.0228 -0.0084 0.036 Uiso 1 1 calc R
C43 C 0.14125(12) -0.0080(6) 0.3040(3) 0.0335(14) Uani 1 1 d .
C20 C 0.07609(11) -0.4811(5) 0.0214(2) 0.0276(13) Uani 1 1 d .
H20A H 0.0726 -0.5293 -0.0144 0.033 Uiso 1 1 calc R
C6 C 0.08758(13) -0.5461(7) -0.2052(3) 0.0376(15) Uani 1 1 d .
C16 C 0.05077(11) -0.2914(6) 0.0534(3) 0.0305(13) Uani 1 1 d .
H16A H 0.0520 -0.3367 0.0873 0.037 Uiso 1 1 calc R
C15 C 0.03814(11) -0.1696(6) 0.0467(3) 0.0309(13) Uani 1 1 d .
C64 C 0.18659(12) -0.0737(6) 0.0588(3) 0.0313(14) Uani 1 1 d .
C13 C 0.04755(12) -0.1559(6) -0.0451(2) 0.0312(14) Uani 1 1 d .
C38 C 0.16065(13) -0.0751(6) 0.3424(3) 0.0364(15) Uani 1 1 d .
C53 C 0.20247(11) 0.2049(7) 0.0684(3) 0.0335(14) Uani 1 1 d .
H53A H 0.2044 0.1549 0.0370 0.040 Uiso 1 1 calc R
C26 C 0.07371(13) -0.5587(6) 0.1175(3) 0.0357(15) Uani 1 1 d .
H26A H 0.0859 -0.4933 0.1320 0.043 Uiso 1 1 calc R
C8 C 0.12485(12) -0.3849(6) -0.1480(3) 0.0371(15) Uani 1 1 d .
H8A H 0.1373 -0.3272 -0.1283 0.044 Uiso 1 1 calc R
C32 C 0.11714(13) -0.3728(6) 0.0727(3) 0.0375(15) Uani 1 1 d .
H32A H 0.1074 -0.3217 0.0936 0.045 Uiso 1 1 calc R
C46\ C 0.13529(12) 0.1297(6) 0.2288(2) 0.0301(13) Uani 1 1 d .
C24 C 0.04660(13) -0.7384(6) 0.1342(3) 0.0376(15) Uani 1 1 d .
H24A H 0.0402 -0.7960 0.1588 0.045 Uiso 1 1 calc R
C11 C 0.10910(11) -0.2171(6) -0.0589(3) 0.0314(14) Uani 1 1 d .
H11A H 0.1008 -0.1766 -0.0308 0.047 Uiso 1 1 calc R
H11B H 0.1131 -0.1476 -0.0838 0.047 Uiso 1 1 calc R
H11C H 0.1248 -0.2613 -0.0415 0.047 Uiso 1 1 calc R
C2 C 0.07126(14) -0.7034(7) -0.2735(3) 0.0423(17) Uani 1 1 d .
H2A H 0.0577 -0.7544 -0.2932 0.051 Uiso 1 1 calc R
C7 C 0.13065(13) -0.4633(7) -0.1892(3) 0.0415(16) Uani 1 1 d .
H7A H 0.1473 -0.4610 -0.1973 0.050 Uiso 1 1 calc R
C30 C 0.15786(13) -0.4251(7) 0.0524(3) 0.0436(17) Uani 1 1 d .
H30A H 0.1757 -0.4141 0.0589 0.052 Uiso 1 1 calc R
C57 C 0.17432(11) 0.0157(6) 0.0957(3) 0.0314(14) Uani 1 1 d .
H57A H 0.1765 -0.0303 0.1319 0.038 Uiso 1 1 calc R
C5 C 0.11230(13) -0.5475(7) -0.2197(3) 0.0373(15) Uani 1 1 d .
C52 C 0.21378(11) 0.3280(6) 0.0772(3) 0.0308(14) Uani 1 1 d .
C55 C 0.19257(14) 0.4464(7) 0.2057(3) 0.0440(17) Uani 1 1 d .
H55A H 0.1824 0.4008 0.2292 0.066 Uiso 1 1 calc R
H55B H 0.1838 0.5276 0.1907 0.066 Uiso 1 1 calc R
H55C H 0.2091 0.4700 0.2271 0.066 Uiso 1 1 calc R
C59 C 0.12871(12) -0.0328(6) 0.1047(3) 0.0336(14) Uani 1 1 d .
H59A H 0.1351 -0.0890 0.1348 0.040 Uiso 1 1 calc R
C29 C 0.14606(13) -0.5109(7) 0.0118(3) 0.0440(17) Uani 1 1 d .
H29A H 0.1560 -0.5578 -0.0100 0.053 Uiso 1 1 calc R
C48 C 0.13413(12) 0.2979(7) 0.1497(3) 0.0359(15) Uani 1 1 d .
H48A H 0.1454 0.3352 0.1265 0.054 Uiso 1 1 calc R
H48B H 0.1278 0.3699 0.1703 0.054 Uiso 1 1 calc R
H48C H 0.1198 0.2529 0.1268 0.054 Uiso 1 1 calc R
C42 C 0.11540(13) -0.0165(6) 0.3058(3) 0.0383(16) Uani 1 1 d .
C17 C 0.06179(11) -0.3499(6) 0.0123(2) 0.0289(13) Uani 1 1 d .
C9 C 0.10068(11) -0.3897(6) -0.1348(3) 0.0313(14) Uani 1 1 d .
C47 C 0.14887(11) 0.1972(6) 0.1896(2) 0.0298(13) Uani 1 1 d .
C63 C 0.13550(12) 0.1194(6) 0.0342(3) 0.0359(15) Uani 1 1 d .
H63A H 0.1465 0.1695 0.0160 0.043 Uiso 1 1 calc R
C37 C 0.00955(12) -0.3912(8) -0.1225(3) 0.0433(17) Uani 1 1 d .
H37A H 0.0081 -0.2951 -0.1127 0.052 Uiso 1 1 calc R
C62 C 0.10968(13) 0.1309(7) 0.0177(3) 0.0422(16) Uani 1 1 d .
H62A H 0.1031 0.1858 -0.0127 0.051 Uiso 1 1 calc R
C25 C 0.06312(13) -0.6419(6) 0.1532(3) 0.0406(16) Uani 1 1 d .
H25A H 0.0678 -0.6293 0.1915 0.049 Uiso 1 1 calc R
C28 C 0.12028(12) -0.5291(6) 0.0028(3) 0.0332(14) Uani 1 1 d .
H28A H 0.1127 -0.5898 -0.0246 0.040 Uiso 1 1 calc R
C40 C 0.12681(14) -0.1641(7) 0.3826(3) 0.0458(18) Uani 1 1 d .
H40A H 0.1217 -0.2205 0.4093 0.055 Uiso 1 1 calc R
C31 C 0.14324(13) -0.3571(7) 0.0827(3) 0.0443(17) Uani 1 1 d .
H31A H 0.1510 -0.2987 0.1109 0.053 Uiso 1 1 calc R
C45 C 0.10904(12) 0.1323(6) 0.2282(3) 0.0359(15) Uani 1 1 d .
H45A H 0.0982 0.1846 0.2019 0.043 Uiso 1 1 calc R
C23 C 0.03889(13) -0.7536(7) 0.0778(3) 0.0429(17) Uani 1 1 d .
H23A H 0.0269 -0.8201 0.0636 0.051 Uiso 1 1 calc R
C61 C 0.09319(12) 0.0635(6) 0.0449(3) 0.0375(15) Uani 1 1 d .
H61A H 0.0754 0.0730 0.0340 0.045 Uiso 1 1 calc R
C60 C 0.10328(13) -0.0190(6) 0.0886(3) 0.0386(16) Uani 1 1 d .
H60A H 0.0922 -0.0663 0.1075 0.046 Uiso 1 1 calc R
C19 C 0.02767(13) -0.1063(7) 0.0936(3) 0.0389(15) Uani 1 1 d .
H19A H 0.0195 -0.0213 0.0815 0.058 Uiso 1 1 calc R
H19B H 0.0415 -0.0905 0.1243 0.058 Uiso 1 1 calc R
H19C H 0.0152 -0.1664 0.1051 0.058 Uiso 1 1 calc R
C34 C 0.00259(13) -0.5851(8) -0.1688(3) 0.0485(19) Uani 1 1 d .
H34A H -0.0037 -0.6516 -0.1981 0.058 Uiso 1 1 calc R
C18 C 0.04798(15) -0.0734(7) -0.0963(3) 0.0467(18) Uani 1 1 d .
H18A H 0.0387 0.0100 -0.0942 0.070 Uiso 1 1 calc R
H18B H 0.0400 -0.1241 -0.1285 0.070 Uiso 1 1 calc R
H18C H 0.0655 -0.0530 -0.0992 0.070 Uiso 1 1 calc R
C56 C 0.22993(14) 0.3801(7) 0.0368(3) 0.0453(17) Uani 1 1 d .
H56A H 0.2366 0.4685 0.0485 0.068 Uiso 1 1 calc R
H56B H 0.2195 0.3868 0.0004 0.068 Uiso 1 1 calc R
H56C H 0.2440 0.3185 0.0357 0.068 Uiso 1 1 calc R
C22 C 0.04902(12) -0.6706(6) 0.0434(3) 0.0335(14) Uani 1 1 d .
H22A H 0.0438 -0.6813 0.0051 0.040 Uiso 1 1 calc R
C69 C 0.17777(13) -0.0869(7) 0.0029(3) 0.0419(16) Uani 1 1 d .
H69A H 0.1628 -0.0413 -0.0135 0.050 Uiso 1 1 calc R
C36 C 0.01703(13) -0.4948(7) -0.0857(3) 0.0430(17) Uani 1 1 d .
H36A H 0.0221 -0.4856 -0.0452 0.052 Uiso 1 1 calc R
C4 C 0.11542(14) -0.6407(7) -0.2617(3) 0.0423(17) Uani 1 1 d .
H4A H 0.1315 -0.6513 -0.2720 0.051 Uiso 1 1 calc R
C39 C 0.15277(14) -0.1536(7) 0.3826(3) 0.0433(17) Uani 1 1 d .
H39A H 0.1647 -0.1985 0.4093 0.052 Uiso 1 1 calc R
C65 C 0.20809(13) -0.1438(7) 0.0806(3) 0.0424(16) Uani 1 1 d .
H65A H 0.2144 -0.1372 0.1187 0.051 Uiso 1 1 calc R
C3 C 0.09551(15) -0.7133(7) -0.2868(3) 0.0473(18) Uani 1 1 d .
H3A H 0.0980 -0.7740 -0.3146 0.057 Uiso 1 1 calc R
C41 C 0.10802(14) -0.1003(7) 0.3473(3) 0.0421(16) Uani 1 1 d .
H41A H 0.0907 -0.1110 0.3501 0.050 Uiso 1 1 calc R
C67 C 0.21201(15) -0.2332(7) -0.0059(3) 0.0497(19) Uani 1 1 d .
H67A H 0.2207 -0.2865 -0.0282 0.060 Uiso 1 1 calc R
C66 C 0.22107(14) -0.2246(7) 0.0488(3) 0.0506(19) Uani 1 1 d .
H66A H 0.2358 -0.2723 0.0650 0.061 Uiso 1 1 calc R
C35 C 0.01266(13) -0.6152(8) -0.1146(3) 0.0491(19) Uani 1 1 d .
H35A H 0.0147 -0.7067 -0.0984 0.059 Uiso 1 1 calc R
C33 C 0.00014(12) -0.4488(8) -0.1737(3) 0.0457(18) Uani 1 1 d .
H33A H -0.0085 -0.3997 -0.2069 0.055 Uiso 1 1 calc R
C68 C 0.19062(15) -0.1663(8) -0.0291(3) 0.0490(18) Uani 1 1 d .
H68A H 0.1845 -0.1739 -0.0673 0.059 Uiso 1 1 calc R
C71 C 0.23144(16) -0.0458(12) 0.3109(5) 0.078(3) Uani 1 1 d .
H71A H 0.2349 -0.1146 0.3404 0.093 Uiso 1 1 calc R
C73 C 0.22941(14) 0.1438(9) 0.2635(5) 0.078(3) Uani 1 1 d .
H73A H 0.2319 0.2386 0.2531 0.094 Uiso 1 1 calc R
C74 C 0.22697(15) 0.0395(13) 0.2300(4) 0.069(3) Uani 1 1 d .
H74A H 0.2268 0.0435 0.1898 0.082 Uiso 1 1 calc R
C72 C 0.23192(16) 0.0928(13) 0.3185(4) 0.078(3) Uani 1 1 d .
H72A H 0.2369 0.1431 0.3534 0.093 Uiso 1 1 calc R
C70 C 0.22790(18) -0.0685(11) 0.2587(6) 0.083(3) Uani 1 1 d .
H70A H 0.2278 -0.1599 0.2426 0.099 Uiso 1 1 calc R

loop_
_atom_site_aniso_label
_atom_site_aniso_U_11
_atom_site_aniso_U_22
_atom_site_aniso_U_33
_atom_site_aniso_U_23
_atom_site_aniso_U_13
_atom_site_aniso_U_12
Ti2 0.0244(6) 0.0358(6) 0.0286(6) 0.0028(5) 0.0032(4) 0.0028(4)
O1 0.036(3) 0.043(3) 0.027(2) -0.002(2) -0.0043(19) -0.0051(19)
N1 0.024(2) 0.029(2) 0.026(3) 0.000(2) 0.002(2) 0.002(2)
Ti1 0.0243(6) 0.0330(6) 0.0289(6) -0.0011(5) 0.0008(4) 0.0003(4)
O2 0.034(3) 0.048(3) 0.029(2) 0.010(2) 0.0068(19) 0.001(2)
N2 0.020(2) 0.027(2) 0.024(2) -0.002(2) 0.000(2) 0.0012(19)
Cl2 0.0344(8) 0.0298(7) 0.0312(8) 0.0001(6) 0.0027(6) 0.0019(6)
N3 0.027(3) 0.029(3) 0.029(3) 0.000(2) 0.011(2) -0.004(2)
Cl4 0.0417(9) 0.0341(8) 0.0342(8) 0.0007(7) 0.0058(7) 0.0027(6)
N4 0.028(3) 0.028(2) 0.025(3) -0.002(2) 0.003(2) -0.006(2)
Cl3 0.0411(9) 0.0393(9) 0.0332(8) -0.0028(7) 0.0043(7) -0.0012(7)
Cl1 0.0360(8) 0.0389(8) 0.0329(8) 0.0021(7) 0.0001(7) 0.0031(6)
C49 0.025(3) 0.037(3) 0.027(3) 0.010(3) 0.000(2) 0.001(2)
C10 0.034(3) 0.024(3) 0.023(3) 0.003(2) 0.003(3) 0.001(2)
C21 0.027(3) 0.030(3) 0.030(3) -0.001(3) 0.004(3) 0.006(2)
C50 0.032(3) 0.029(3) 0.027(3) 0.003(3) 0.003(3) -0.002(2)
C1 0.043(4) 0.028(3) 0.029(3) 0.001(3) -0.001(3) 0.000(3)
C54 0.025(3) 0.030(3) 0.026(3) -0.004(3) 0.000(2) 0.001(2)
C12 0.022(3) 0.032(3) 0.033(3) -0.003(3) -0.001(3) 0.001(2)
C51 0.028(3) 0.030(3) 0.033(3) 0.005(3) -0.005(3) -0.002(2)
C58 0.031(3) 0.036(3) 0.029(3) -0.003(3) 0.000(3) -0.003(3)
C44 0.028(3) 0.038(3) 0.044(4) -0.006(3) 0.011(3) 0.000(3)
C27 0.031(3) 0.025(3) 0.025(3) 0.006(3) 0.000(2) 0.002(2)
C14 0.030(3) 0.027(3) 0.031(3) 0.002(3) -0.001(3) 0.005(2)
C43 0.035(3) 0.036(3) 0.030(3) -0.006(3) 0.009(3) -0.001(3)
C20 0.028(3) 0.023(3) 0.030(3) 0.003(3) -0.002(3) 0.004(2)
C6 0.042(4) 0.040(4) 0.028(3) -0.001(3) 0.000(3) 0.007(3)
C16 0.034(3) 0.026(3) 0.032(3) 0.003(3) 0.009(3) -0.001(2)
C15 0.025(3) 0.033(3) 0.034(3) -0.003(3) 0.005(3) 0.003(2)
C64 0.030(3) 0.028(3) 0.038(3) -0.004(3) 0.012(3) -0.001(2)
C13 0.032(3) 0.034(3) 0.026(3) 0.002(3) 0.001(3) 0.002(3)
C38 0.043(4) 0.037(3) 0.029(3) -0.001(3) 0.006(3) 0.003(3)
C53 0.026(3) 0.045(4) 0.030(3) 0.002(3) 0.008(3) 0.003(3)
C26 0.038(4) 0.033(3) 0.036(4) 0.005(3) 0.003(3) -0.001(3)
C8 0.031(3) 0.038(4) 0.041(4) 0.001(3) 0.004(3) -0.003(3)
C32 0.037(4) 0.039(4) 0.034(4) -0.003(3) 0.000(3) 0.004(3)
C46\ 0.037(3) 0.026(3) 0.029(3) 0.003(3) 0.010(3) 0.000(2)
C24 0.042(4) 0.032(3) 0.044(4) 0.011(3) 0.021(3) 0.000(3)
C11 0.028(3) 0.030(3) 0.036(3) 0.002(3) 0.004(3) -0.003(2)
C2 0.056(5) 0.035(4) 0.033(4) 0.003(3) 0.000(3) -0.005(3)
C7 0.029(3) 0.052(4) 0.046(4) 0.005(4) 0.012(3) -0.001(3)
C30 0.027(3) 0.043(4) 0.059(5) 0.014(4) 0.003(3) 0.009(3)
C57 0.028(3) 0.038(3) 0.027(3) 0.006(3) 0.004(3) 0.003(3)
C5 0.036(4) 0.041(4) 0.034(4) 0.010(3) 0.006(3) 0.011(3)
C52 0.023(3) 0.037(3) 0.032(3) 0.004(3) 0.002(3) 0.005(2)
C55 0.048(4) 0.043(4) 0.040(4) 0.000(3) 0.005(3) -0.008(3)
C59 0.032(3) 0.028(3) 0.041(4) -0.001(3) 0.006(3) 0.006(2)
C29 0.037(4) 0.043(4) 0.055(4) 0.007(4) 0.014(3) 0.005(3)
C48 0.028(3) 0.040(4) 0.039(4) 0.006(3) 0.005(3) 0.003(3)
C42 0.036(4) 0.036(3) 0.045(4) -0.016(3) 0.016(3) -0.007(3)
C17 0.029(3) 0.026(3) 0.031(3) 0.000(3) 0.005(3) -0.005(2)
C9 0.030(3) 0.026(3) 0.038(4) 0.004(3) 0.006(3) -0.001(2)
C47 0.029(3) 0.033(3) 0.027(3) -0.004(3) 0.003(3) 0.000(2)
C63 0.033(4) 0.039(4) 0.036(4) 0.002(3) 0.007(3) 0.003(3)
C37 0.030(4) 0.052(4) 0.049(4) -0.006(4) 0.013(3) 0.003(3)
C62 0.036(4) 0.047(4) 0.041(4) 0.004(3) 0.001(3) 0.005(3)
C25 0.047(4) 0.037(4) 0.040(4) 0.003(3) 0.013(3) 0.013(3)
C28 0.032(3) 0.034(3) 0.034(3) 0.003(3) 0.007(3) 0.005(3)
C40 0.054(5) 0.038(4) 0.050(4) -0.004(3) 0.023(4) -0.006(3)
C31 0.043(4) 0.037(4) 0.049(4) -0.005(3) -0.002(3) -0.005(3)
C45 0.031(3) 0.035(3) 0.041(4) 0.003(3) 0.005(3) 0.004(3)
C23 0.042(4) 0.038(4) 0.053(4) 0.000(3) 0.017(3) -0.001(3)
C61 0.028(3) 0.032(3) 0.051(4) -0.001(3) 0.001(3) -0.001(3)
C60 0.040(4) 0.028(3) 0.050(4) 0.001(3) 0.013(3) -0.007(3)
C19 0.033(4) 0.040(4) 0.046(4) 0.002(3) 0.013(3) 0.005(3)
C34 0.032(4) 0.069(5) 0.042(4) -0.012(4) 0.000(3) -0.009(3)
C18 0.051(4) 0.042(4) 0.045(4) 0.001(3) 0.003(3) 0.012(3)
C56 0.049(4) 0.045(4) 0.044(4) 0.004(3) 0.012(3) -0.005(3)
C22 0.036(3) 0.027(3) 0.039(4) 0.000(3) 0.011(3) 0.001(3)
C69 0.035(4) 0.051(4) 0.038(4) -0.008(3) 0.001(3) 0.003(3)
C36 0.030(4) 0.062(5) 0.034(4) 0.002(4) -0.001(3) -0.008(3)
C4 0.048(4) 0.049(4) 0.034(4) 0.006(3) 0.018(3) 0.011(3)
C39 0.056(5) 0.038(4) 0.038(4) 0.004(3) 0.012(3) -0.003(3)
C65 0.036(4) 0.052(4) 0.038(4) -0.005(3) 0.005(3) -0.003(3)
C3 0.070(5) 0.044(4) 0.031(4) 0.003(3) 0.019(4) 0.007(4)
C41 0.043(4) 0.046(4) 0.041(4) 0.002(3) 0.017(3) -0.005(3)
C67 0.054(5) 0.044(4) 0.055(5) -0.013(4) 0.022(4) 0.002(3)
C66 0.039(4) 0.046(4) 0.068(5) -0.006(4) 0.014(4) 0.007(3)
C35 0.033(4) 0.048(4) 0.066(5) 0.009(4) 0.010(4) -0.011(3)
C33 0.021(3) 0.065(5) 0.049(4) 0.005(4) 0.002(3) 0.003(3)
C68 0.060(5) 0.055(4) 0.035(4) -0.011(4) 0.016(4) 0.004(4)
C71 0.038(5) 0.109(9) 0.084(7) 0.054(7) 0.003(5) 0.010(5)
C73 0.027(4) 0.054(5) 0.150(11) 0.045(6) 0.006(5) -0.001(3)
C74 0.033(4) 0.120(9) 0.056(5) -0.015(6) 0.014(4) -0.002(5)
C72 0.037(5) 0.134(10) 0.057(6) -0.048(6) -0.006(4) 0.003(5)
C70 0.045(5) 0.075(7) 0.127(10) -0.010(7) 0.015(6) 0.021(5)

loop_
_atom_type_symbol
_atom_type_description
_atom_type_scat_dispersion_real
_atom_type_scat_dispersion_imag
_atom_type_scat_source
C C 0.0033 0.0016 'International Tables Vol C Tables 4.2.6.8 and 6.1.1.4'
H H 0.0000 0.0000 'International Tables Vol C Tables 4.2.6.8 and 6.1.1.4'
N N 0.0061 0.0033 'International Tables Vol C Tables 4.2.6.8 and 6.1.1.4'
O O 0.0106 0.0060 'International Tables Vol C Tables 4.2.6.8 and 6.1.1.4'
Cl Cl 0.1484 0.1585 'International Tables Vol C Tables 4.2.6.8 and 6.1.1.4'
Ti Ti 0.2776 0.4457 'International Tables Vol C Tables 4.2.6.8 and 6.1.1.4'

loop_
_geom_angle_atom_site_label_1
_geom_angle_atom_site_label_2
_geom_angle_atom_site_label_3
_geom_angle
O2 Ti2 N3 77.30(19)
O2 Ti2 C73 125.2(3)
N3 Ti2 C73 149.3(2)
O2 Ti2 C72 89.6(3)
N3 Ti2 C72 150.3(3)
C73 Ti2 C72 35.8(4)
O2 Ti2 C74 128.3(3)
N3 Ti2 C74 149.9(3)
C73 Ti2 C74 32.7(3)
C72 Ti2 C74 56.4(3)
O2 Ti2 C70 98.0(4)
N3 Ti2 C70 152.5(3)
C73 Ti2 C70 53.6(4)
C72 Ti2 C70 54.9(4)
C74 Ti2 C70 31.6(4)
O2 Ti2 N4 146.60(18)
N3 Ti2 N4 69.31(18)
C73 Ti2 N4 86.4(3)
C72 Ti2 N4 120.2(3)
C74 Ti2 N4 83.7(3)
C70 Ti2 N4 111.2(4)
O2 Ti2 C71 75.9(3)
N3 Ti2 C71 152.8(3)
C73 Ti2 C71 55.9(3)
C72 Ti2 C71 34.2(4)
C74 Ti2 C71 53.8(3)
C70 Ti2 C71 31.6(4)
N4 Ti2 C71 137.2(3)
O2 Ti2 Cl3 88.79(15)
N3 Ti2 Cl3 75.12(14)
C73 Ti2 Cl3 84.1(3)
C72 Ti2 Cl3 78.1(3)
C74 Ti2 Cl3 116.0(3)
C70 Ti2 Cl3 132.3(3)
N4 Ti2 Cl3 83.52(13)
C71 Ti2 Cl3 108.9(3)
O2 Ti2 Cl4 85.37(15)
N3 Ti2 Cl4 77.10(14)
C73 Ti2 Cl4 121.2(3)
C72 Ti2 Cl4 128.9(3)
C74 Ti2 Cl4 88.5(3)
C70 Ti2 Cl4 75.5(3)
N4 Ti2 Cl4 86.55(12)
C71 Ti2 Cl4 96.0(3)
Cl3 Ti2 Cl4 152.23(7)
C1 O1 Ti1 119.2(4)
C9 N1 C6 121.3(5)
C9 N1 Ti1 126.2(4)
C6 N1 Ti1 112.5(4)
O1 Ti1 N1 77.47(19)
O1 Ti1 C37 127.1(2)
N1 Ti1 C37 147.5(2)
O1 Ti1 C36 129.6(2)
N1 Ti1 C36 147.5(2)
C37 Ti1 C36 34.4(3)
O1 Ti1 N2 146.09(18)
N1 Ti1 N2 68.62(17)
C37 Ti1 N2 84.8(2)
C36 Ti1 N2 82.6(2)
O1 Ti1 C33 92.8(2)
N1 Ti1 C33 151.5(2)
C37 Ti1 C33 34.4(2)
C36 Ti1 C33 56.5(2)
N2 Ti1 C33 117.3(2)
O1 Ti1 C35 96.4(2)
N1 Ti1 C35 151.3(2)
C37 Ti1 C35 56.5(3)
C36 Ti1 C35 34.0(3)
N2 Ti1 C35 113.0(2)
C33 Ti1 C35 55.5(3)
O1 Ti1 C34 76.1(2)
N1 Ti1 C34 153.5(2)
C37 Ti1 C34 56.4(3)
C36 Ti1 C34 56.3(2)
N2 Ti1 C34 137.8(2)
C33 Ti1 C34 33.1(3)
C35 Ti1 C34 33.4(3)
O1 Ti1 Cl2 86.16(14)
N1 Ti1 Cl2 76.52(14)
C37 Ti1 Cl2 121.18(19)
C36 Ti1 Cl2 86.84(18)
N2 Ti1 Cl2 85.60(12)
C33 Ti1 Cl2 130.1(2)
C35 Ti1 Cl2 75.09(19)
C34 Ti1 Cl2 100.0(2)
O1 Ti1 Cl1 88.99(14)
N1 Ti1 Cl1 75.26(14)
C37 Ti1 Cl1 83.44(19)
C36 Ti1 Cl1 117.04(19)
N2 Ti1 Cl1 83.04(12)
C33 Ti1 Cl1 77.85(19)
C35 Ti1 Cl1 133.14(19)
C34 Ti1 Cl1 105.8(2)
Cl2 Ti1 Cl1 151.75(7)
C38 O2 Ti2 118.8(4)
C10 N2 C12 118.9(5)
C10 N2 Ti1 115.6(4)
C12 N2 Ti1 125.3(3)
C46\ N3 C43 120.7(5)
C46\ N3 Ti2 125.4(4)
C43 N3 Ti2 113.9(4)
C47 N4 C49 118.3(5)
C47 N4 Ti2 114.4(4)
C49 N4 Ti2 127.0(4)
C50 C49 C54 122.3(6)
C50 C49 N4 120.0(5)
C54 C49 N4 117.8(5)
N2 C10 C9 117.0(5)
N2 C10 C11 125.6(5)
C9 C10 C11 117.3(5)
C26 C21 C22 117.3(6)
C26 C21 C20 123.5(6)
C22 C21 C20 119.2(5)
C49 C50 C51 118.1(6)
C49 C50 C55 124.0(6)
C51 C50 C55 117.9(5)
O1 C1 C2 127.6(6)
O1 C1 C6 115.4(6)
C2 C1 C6 117.0(6)
C49 C54 C53 117.1(5)
C49 C54 C57 121.5(5)
C53 C54 C57 121.4(5)
C17 C12 C13 119.6(6)
C17 C12 N2 119.9(5)
C13 C12 N2 120.4(5)
C52 C51 C50 122.1(6)
C52 C51 H51A 119.0
C50 C51 H51A 119.0
C63 C58 C59 117.5(6)
C63 C58 C57 122.8(6)
C59 C58 C57 119.7(5)
C45 C44 C42 119.7(6)
C45 C44 H44A 120.2
C42 C44 H44A 120.2
C32 C27 C28 115.4(6)
C32 C27 C20 125.8(6)
C28 C27 C20 118.9(5)
C13 C14 C15 123.2(5)
C13 C14 H14A 118.4
C15 C14 H14A 118.4
N3 C43 C42 123.2(6)
N3 C43 C38 113.3(6)
C42 C43 C38 123.5(6)
C21 C20 C17 113.2(5)
C21 C20 C27 113.6(5)
C17 C20 C27 111.3(5)
C21 C20 H20A 106.0
C17 C20 H20A 106.0
C27 C20 H20A 106.0
N1 C6 C1 115.0(6)
N1 C6 C5 120.7(6)
C1 C6 C5 124.2(6)
C15 C16 C17 122.7(6)
C15 C16 H16A 118.6
C17 C16 H16A 118.6
C14 C15 C16 117.3(6)
C14 C15 C19 121.7(5)
C16 C15 C19 120.9(6)
C65 C64 C69 117.1(6)
C65 C64 C57 119.2(6)
C69 C64 C57 123.7(6)
C14 C13 C12 118.4(6)
C14 C13 C18 120.5(6)
C12 C13 C18 120.9(6)
O2 C38 C39 126.0(6)
O2 C38 C43 116.5(6)
C39 C38 C43 117.4(6)
C52 C53 C54 120.8(6)
C52 C53 H53A 119.6
C54 C53 H53A 119.6
C21 C26 C25 120.4(6)
C21 C26 H26A 119.8
C25 C26 H26A 119.8
C7 C8 C9 120.0(6)
C7 C8 H8A 120.0
C9 C8 H8A 120.0
C27 C32 C31 123.3(6)
C27 C32 H32A 118.3
C31 C32 H32A 118.3
N3 C46\ C45 120.7(6)
N3 C46\ C47 112.8(5)
C45 C46\ C47 126.5(6)
C25 C24 C23 119.5(6)
C25 C24 H24A 120.3
C23 C24 H24A 120.3
C10 C11 H11A 109.5
C10 C11 H11B 109.5
H11A C11 H11B 109.5
C10 C11 H11C 109.5
H11A C11 H11C 109.5
H11B C11 H11C 109.5
C1 C2 C3 120.5(7)
C1 C2 H2A 119.8
C3 C2 H2A 119.8
C8 C7 C5 121.0(6)
C8 C7 H7A 119.5
C5 C7 H7A 119.5
C31 C30 C29 118.6(6)
C31 C30 H30A 120.7
C29 C30 H30A 120.7
C64 C57 C58 114.6(5)
C64 C57 C54 112.3(5)
C58 C57 C54 110.8(5)
C64 C57 H57A 106.2
C58 C57 H57A 106.2
C54 C57 H57A 106.2
C7 C5 C4 128.3(6)
C7 C5 C6 116.6(6)
C4 C5 C6 115.0(6)
C51 C52 C53 119.5(6)
C51 C52 C56 121.4(6)
C53 C52 C56 119.1(6)
C50 C55 H55A 109.5
C50 C55 H55B 109.5
H55A C55 H55B 109.5
C50 C55 H55C 109.5
H55A C55 H55C 109.5
H55B C55 H55C 109.5
C60 C59 C58 120.9(6)
C60 C59 H59A 119.6
C58 C59 H59A 119.6
C28 C29 C30 121.0(7)
C28 C29 H29A 119.5
C30 C29 H29A 119.5
C47 C48 H48A 109.5
C47 C48 H48B 109.5
H48A C48 H48B 109.5
C47 C48 H48C 109.5
H48A C48 H48C 109.5
H48B C48 H48C 109.5
C43 C42 C44 116.1(6)
C43 C42 C41 117.4(6)
C44 C42 C41 126.5(6)
C16 C17 C12 118.6(5)
C16 C17 C20 121.5(5)
C12 C17 C20 119.9(5)
N1 C9 C8 120.4(6)
N1 C9 C10 112.1(5)
C8 C9 C10 127.5(6)
N4 C47 C46\ 117.2(5)
N4 C47 C48 124.7(5)
C46\ C47 C48 118.0(5)
C62 C63 C58 121.2(6)
C62 C63 H63A 119.4
C58 C63 H63A 119.4
C36 C37 C33 107.6(7)
C36 C37 Ti1 73.8(4)
C33 C37 Ti1 75.0(4)
C36 C37 H37A 125.7
C33 C37 H37A 125.7
Ti1 C37 H37A 125.7
C63 C62 C61 120.6(6)
C63 C62 H62A 119.7
C61 C62 H62A 119.7
C24 C25 C26 121.4(7)
C24 C25 H25A 119.3
C26 C25 H25A 119.3
C29 C28 C27 121.3(6)
C29 C28 H28A 119.4
C27 C28 H28A 119.4
C41 C40 C39 125.8(7)
C41 C40 H40A 117.1
C39 C40 H40A 117.1
C30 C31 C32 120.3(7)
C30 C31 H31A 119.8
C32 C31 H31A 119.8
C44 C45 C46\ 119.5(6)
C44 C45 H45A 120.3
C46\ C45 H45A 120.3
C22 C23 C24 118.7(7)
C22 C23 H23A 120.6
C24 C23 H23A 120.6
C62 C61 C60 118.5(6)
C62 C61 H61A 120.7
C60 C61 H61A 120.7
C59 C60 C61 121.3(6)
C59 C60 H60A 119.4
C61 C60 H60A 119.4
C15 C19 H19A 109.5
C15 C19 H19B 109.5
H19A C19 H19B 109.5
C15 C19 H19C 109.5
H19A C19 H19C 109.5
H19B C19 H19C 109.5
C33 C34 C35 108.3(7)
C33 C34 Ti1 72.6(4)
C35 C34 Ti1 73.0(4)
C33 C34 H34A 125.7
C35 C34 H34A 125.7
Ti1 C34 H34A 125.7
C13 C18 H18A 109.5
C13 C18 H18B 109.5
H18A C18 H18B 109.5
C13 C18 H18C 109.5
H18A C18 H18C 109.5
H18B C18 H18C 109.5
C52 C56 H56A 109.5
C52 C56 H56B 109.5
H56A C56 H56B 109.5
C52 C56 H56C 109.5
H56A C56 H56C 109.5
H56B C56 H56C 109.5
C23 C22 C21 122.7(6)
C23 C22 H22A 118.7
C21 C22 H22A 118.7
C68 C69 C64 120.8(7)
C68 C69 H69A 119.6
C64 C69 H69A 119.6
C37 C36 C35 107.6(6)
C37 C36 Ti1 71.9(4)
C35 C36 Ti1 74.8(4)
C37 C36 H36A 125.9
C35 C36 H36A 125.9
Ti1 C36 H36A 125.9
C3 C4 C5 120.1(7)
C3 C4 H4A 120.0
C5 C4 H4A 120.0
C40 C39 C38 118.1(7)
C40 C39 H39A 120.9
C38 C39 H39A 120.9
C64 C65 C66 122.6(7)
C64 C65 H65A 118.7
C66 C65 H65A 118.7
C4 C3 C2 123.0(7)
C4 C3 H3A 118.5
C2 C3 H3A 118.5
C40 C41 C42 117.8(7)
C40 C41 H41A 121.1
C42 C41 H41A 121.1
C68 C67 C66 120.9(7)
C68 C67 H67A 119.5
C66 C67 H67A 119.5
C67 C66 C65 118.4(7)
C67 C66 H66A 120.8
C65 C66 H66A 120.8
C34 C35 C36 108.1(7)
C34 C35 Ti1 73.6(4)
C36 C35 Ti1 71.2(4)
C34 C35 H35A 125.8
C36 C35 H35A 125.8
Ti1 C35 H35A 125.8
C34 C33 C37 108.3(7)
C34 C33 Ti1 74.3(4)
C37 C33 Ti1 70.6(4)
C34 C33 H33A 125.7
C37 C33 H33A 125.7
Ti1 C33 H33A 125.7
C67 C68 C69 120.2(7)
C67 C68 H68A 119.9
C69 C68 H68A 119.9
C70 C71 C72 107.6(9)
C70 C71 Ti2 72.8(5)
C72 C71 Ti2 70.9(5)
C70 C71 H71A 126.1
C72 C71 H71A 126.1
Ti2 C71 H71A 126.1
C74 C73 C72 107.4(8)
C74 C73 Ti2 74.7(5)
C72 C73 Ti2 72.4(5)
C74 C73 H73A 126.0
C72 C73 H73A 126.0
Ti2 C73 H73A 126.0
C70 C74 C73 108.8(10)
C70 C74 Ti2 74.2(6)
C73 C74 Ti2 72.7(5)
C70 C74 H74A 125.4
C73 C74 H74A 125.4
Ti2 C74 H74A 125.4
C71 C72 C73 103.2(8)
C71 C72 Ti2 74.9(5)
C73 C72 Ti2 71.8(5)
C71 C72 H72A 127.7
C73 C72 H72A 127.7
Ti2 C72 H72A 127.7
C74 C70 C71 113.0(11)
C74 C70 Ti2 74.2(5)
C71 C70 Ti2 75.6(6)
C74 C70 H70A 123.3
C71 C70 H70A 123.3
Ti2 C70 H70A 123.3

loop_
_geom_bond_atom_site_label_1
_geom_bond_atom_site_label_2
_geom_bond_distance
Ti2 O2 1.962(4)
Ti2 N3 2.143(5)
Ti2 C73 2.349(8)
Ti2 C72 2.356(8)
Ti2 C74 2.373(8)
Ti2 C70 2.373(9)
Ti2 N4 2.389(5)
Ti2 C71 2.406(9)
Ti2 Cl3 2.444(2)
Ti2 Cl4 2.451(2)
O1 C1 1.344(8)
O1 Ti1 1.948(4)
N1 C9 1.350(8)
N1 C6 1.360(8)
N1 Ti1 2.127(5)
Ti1 C37 2.348(7)
Ti1 C36 2.372(7)
Ti1 N2 2.402(5)
Ti1 C33 2.406(7)
Ti1 C35 2.419(7)
Ti1 C34 2.426(7)
Ti1 Cl2 2.4518(18)
Ti1 Cl1 2.4528(19)
O2 C38 1.325(8)
N2 C10 1.287(7)
N2 C12 1.450(8)
N3 C46\ 1.312(8)
N3 C43 1.336(8)
N4 C47 1.294(8)
N4 C49 1.471(8)
C49 C50 1.383(8)
C49 C54 1.395(9)
C10 C9 1.465(9)
C10 C11 1.511(8)
C21 C26 1.366(9)
C21 C22 1.391(9)
C21 C20 1.518(8)
C50 C51 1.387(9)
C50 C55 1.511(9)
C1 C2 1.375(9)
C1 C6 1.402(9)
C54 C53 1.428(9)
C54 C57 1.540(8)
C12 C17 1.400(9)
C12 C13 1.436(8)
C51 C52 1.373(9)
C51 H51A 0.9500
C58 C63 1.398(9)
C58 C59 1.411(9)
C58 C57 1.531(8)
C44 C45 1.381(9)
C44 C42 1.412(10)
C44 H44A 0.9500
C27 C32 1.374(9)
C27 C28 1.428(9)
C27 C20 1.524(8)
C14 C13 1.377(9)
C14 C15 1.385(9)
C14 H14A 0.9500
C43 C42 1.399(9)
C43 C38 1.447(9)
C20 C17 1.519(8)
C20 H20A 1.0000
C6 C5 1.435(9)
C16 C15 1.392(8)
C16 C17 1.399(8)
C16 H16A 0.9500
C15 C19 1.521(9)
C64 C65 1.377(9)
C64 C69 1.393(9)
C64 C57 1.515(8)
C13 C18 1.524(9)
C38 C39 1.397(9)
C53 C52 1.376(9)
C53 H53A 0.9500
C26 C25 1.409(9)
C26 H26A 0.9500
C8 C7 1.372(10)
C8 C9 1.394(9)
C8 H8A 0.9500
C32 C31 1.387(10)
C32 H32A 0.9500
C46\ C45 1.407(9)
C46\ C47 1.480(8)
C24 C25 1.341(10)
C24 C23 1.397(10)
C24 H24A 0.9500
C11 H11A 0.9800
C11 H11B 0.9800
C11 H11C 0.9800
C2 C3 1.403(11)
C2 H2A 0.9500
C7 C5 1.411(10)
C7 H7A 0.9500
C30 C31 1.365(10)
C30 C29 1.389(10)
C30 H30A 0.9500
C57 H57A 1.0000
C5 C4 1.435(10)
C52 C56 1.532(9)
C55 H55A 0.9800
C55 H55B 0.9800
C55 H55C 0.9800
C59 C60 1.359(9)
C59 H59A 0.9500
C29 C28 1.374(9)
C29 H29A 0.9500
C48 C47 1.533(8)
C48 H48A 0.9800
C48 H48B 0.9800
C48 H48C 0.9800
C42 C41 1.439(10)
C63 C62 1.379(9)
C63 H63A 0.9500
C37 C36 1.395(10)
C37 C33 1.407(10)
C37 H37A 1.0000
C62 C61 1.383(10)
C62 H62A 0.9500
C25 H25A 0.9500
C28 H28A 0.9500
C40 C41 1.372(10)
C40 C39 1.397(10)
C40 H40A 0.9500
C31 H31A 0.9500
C45 H45A 0.9500
C23 C22 1.375(9)
C23 H23A 0.9500
C61 C60 1.397(9)
C61 H61A 0.9500
C60 H60A 0.9500
C19 H19A 0.9800
C19 H19B 0.9800
C19 H19C 0.9800
C34 C33 1.376(11)
C34 C35 1.393(11)
C34 H34A 1.0000
C18 H18A 0.9800
C18 H18B 0.9800
C18 H18C 0.9800
C56 H56A 0.9800
C56 H56B 0.9800
C56 H56C 0.9800
C22 H22A 0.9500
C69 C68 1.393(10)
C69 H69A 0.9500
C36 C35 1.402(11)
C36 H36A 1.0000
C4 C3 1.350(11)
C4 H4A 0.9500
C39 H39A 0.9500
C65 C66 1.401(10)
C65 H65A 0.9500
C3 H3A 0.9500
C41 H41A 0.9500
C67 C68 1.365(11)
C67 C66 1.365(11)
C67 H67A 0.9500
C66 H66A 0.9500
C35 H35A 1.0000
C33 H33A 1.0000
C68 H68A 0.9500
C71 C70 1.301(15)
C71 C72 1.402(15)
C71 H71A 1.0000
C73 C74 1.328(14)
C73 C72 1.444(14)
C73 H73A 1.0000
C74 C70 1.292(15)
C74 H74A 1.0000
C72 H72A 1.0000
C70 H70A 1.0000

loop_
_geom_torsion_atom_site_label_1
_geom_torsion_atom_site_label_2
_geom_torsion_atom_site_label_3
_geom_torsion_atom_site_label_4
_geom_torsion
C1 O1 Ti1 N1 5.5(4)
C1 O1 Ti1 C37 161.7(4)
C1 O1 Ti1 C36 -154.2(4)
C1 O1 Ti1 N2 4.8(6)
C1 O1 Ti1 C33 158.5(4)
C1 O1 Ti1 C35 -146.0(4)
C1 O1 Ti1 C34 -172.7(5)
C1 O1 Ti1 Cl2 -71.5(4)
C1 O1 Ti1 Cl1 80.7(4)
C9 N1 Ti1 O1 177.5(5)
C6 N1 Ti1 O1 -4.5(4)
C9 N1 Ti1 C37 34.4(7)
C6 N1 Ti1 C37 -147.6(5)
C9 N1 Ti1 C36 -32.3(7)
C6 N1 Ti1 C36 145.7(5)
C9 N1 Ti1 N2 -2.9(4)
C6 N1 Ti1 N2 175.1(4)
C9 N1 Ti1 C33 105.3(6)
C6 N1 Ti1 C33 -76.7(6)
C9 N1 Ti1 C35 -102.1(6)
C6 N1 Ti1 C35 75.9(7)
C9 N1 Ti1 C34 -178.7(5)
C6 N1 Ti1 C34 -0.7(7)
C9 N1 Ti1 Cl2 -93.4(5)
C6 N1 Ti1 Cl2 84.6(4)
C9 N1 Ti1 Cl1 85.3(5)
C6 N1 Ti1 Cl1 -96.7(4)
N3 Ti2 O2 C38 4.7(4)
C73 Ti2 O2 C38 161.6(5)
C72 Ti2 O2 C38 157.8(5)
C74 Ti2 O2 C38 -157.5(5)
C70 Ti2 O2 C38 -147.7(5)
N4 Ti2 O2 C38 3.4(6)
C71 Ti2 O2 C38 -170.5(6)
Cl3 Ti2 O2 C38 79.7(4)
Cl4 Ti2 O2 C38 -73.1(4)
O1 Ti1 N2 C10 6.5(6)
N1 Ti1 N2 C10 5.7(4)
C37 Ti1 N2 C10 -155.2(4)
C36 Ti1 N2 C10 170.3(4)
C33 Ti1 N2 C10 -143.6(4)
C35 Ti1 N2 C10 154.7(4)
C34 Ti1 N2 C10 -177.1(4)
Cl2 Ti1 N2 C10 82.9(4)
Cl1 Ti1 N2 C10 -71.1(4)
O1 Ti1 N2 C12 -178.5(4)
N1 Ti1 N2 C12 -179.4(5)
C37 Ti1 N2 C12 19.8(4)
C36 Ti1 N2 C12 -14.7(4)
C33 Ti1 N2 C12 31.4(5)
C35 Ti1 N2 C12 -30.4(5)
C34 Ti1 N2 C12 -2.2(6)
Cl2 Ti1 N2 C12 -102.1(4)
Cl1 Ti1 N2 C12 103.8(4)
O2 Ti2 N3 C46\ 176.1(5)
C73 Ti2 N3 C46\ 35.1(9)
C72 Ti2 N3 C46\ 110.3(8)
C74 Ti2 N3 C46\ -32.5(9)
C70 Ti2 N3 C46\ -101.1(9)
N4 Ti2 N3 C46\ -4.7(5)
C71 Ti2 N3 C46\ -173.7(8)
Cl3 Ti2 N3 C46\ 83.9(5)
Cl4 Ti2 N3 C46\ -95.8(5)
O2 Ti2 N3 C43 -3.1(4)
C73 Ti2 N3 C43 -144.1(7)
C72 Ti2 N3 C43 -68.9(8)
C74 Ti2 N3 C43 148.3(7)
C70 Ti2 N3 C43 79.7(9)
N4 Ti2 N3 C43 176.2(5)
C71 Ti2 N3 C43 7.2(10)
Cl3 Ti2 N3 C43 -95.3(4)
Cl4 Ti2 N3 C43 85.0(4)
O2 Ti2 N4 C47 9.1(6)
N3 Ti2 N4 C47 7.7(4)
C73 Ti2 N4 C47 -153.2(5)
C72 Ti2 N4 C47 -140.9(5)
C74 Ti2 N4 C47 174.1(5)
C70 Ti2 N4 C47 158.2(5)
C71 Ti2 N4 C47 -179.6(6)
Cl3 Ti2 N4 C47 -68.8(4)
Cl4 Ti2 N4 C47 85.3(4)
O2 Ti2 N4 C49 -177.0(4)
N3 Ti2 N4 C49 -178.3(5)
C73 Ti2 N4 C49 20.7(5)
C72 Ti2 N4 C49 33.0(6)
C74 Ti2 N4 C49 -12.0(5)
C70 Ti2 N4 C49 -27.8(6)
C71 Ti2 N4 C49 -5.7(7)
Cl3 Ti2 N4 C49 105.2(4)
Cl4 Ti2 N4 C49 -100.8(4)
C47 N4 C49 C50 85.2(7)
Ti2 N4 C49 C50 -88.6(6)
C47 N4 C49 C54 -93.9(7)
Ti2 N4 C49 C54 92.4(6)
C12 N2 C10 C9 177.0(5)
Ti1 N2 C10 C9 -7.8(6)
C12 N2 C10 C11 -3.6(8)
Ti1 N2 C10 C11 171.7(4)
C54 C49 C50 C51 -4.8(9)
N4 C49 C50 C51 176.2(5)
C54 C49 C50 C55 173.9(6)
N4 C49 C50 C55 -5.1(9)
Ti1 O1 C1 C2 174.0(5)
Ti1 O1 C1 C6 -5.7(7)
C50 C49 C54 C53 5.2(9)
N4 C49 C54 C53 -175.8(5)
C50 C49 C54 C57 -173.9(5)
N4 C49 C54 C57 5.1(8)
C10 N2 C12 C17 -95.6(7)
Ti1 N2 C12 C17 89.6(6)
C10 N2 C12 C13 86.5(7)
Ti1 N2 C12 C13 -88.3(6)
C49 C50 C51 C52 0.5(9)
C55 C50 C51 C52 -178.3(6)
C46\ N3 C43 C42 3.8(9)
Ti2 N3 C43 C42 -176.9(5)
C46\ N3 C43 C38 -178.0(5)
Ti2 N3 C43 C38 1.2(7)
C26 C21 C20 C17 -82.2(7)
C22 C21 C20 C17 95.9(6)
C26 C21 C20 C27 46.0(8)
C22 C21 C20 C27 -135.9(6)
C32 C27 C20 C21 -78.3(7)
C28 C27 C20 C21 102.7(6)
C32 C27 C20 C17 50.8(8)
C28 C27 C20 C17 -128.2(6)
C9 N1 C6 C1 -179.0(5)
Ti1 N1 C6 C1 2.9(7)
C9 N1 C6 C5 0.0(9)
Ti1 N1 C6 C5 -178.1(5)
O1 C1 C6 N1 1.4(8)
C2 C1 C6 N1 -178.3(5)
O1 C1 C6 C5 -177.5(6)
C2 C1 C6 C5 2.8(10)
C13 C14 C15 C16 -0.7(9)
C13 C14 C15 C19 175.7(6)
C17 C16 C15 C14 -0.3(9)
C17 C16 C15 C19 -176.7(6)
C15 C14 C13 C12 2.8(9)
C15 C14 C13 C18 -173.1(6)
C17 C12 C13 C14 -4.0(9)
N2 C12 C13 C14 173.9(5)
C17 C12 C13 C18 172.0(6)
N2 C12 C13 C18 -10.1(9)
Ti2 O2 C38 C39 174.3(5)
Ti2 O2 C38 C43 -5.6(7)
N3 C43 C38 O2 2.6(8)
C42 C43 C38 O2 -179.3(6)
N3 C43 C38 C39 -177.3(6)
C42 C43 C38 C39 0.9(9)
C49 C54 C53 C52 -1.3(9)
C57 C54 C53 C52 177.8(5)
C22 C21 C26 C25 -1.3(9)
C20 C21 C26 C25 176.9(6)
C28 C27 C32 C31 -1.7(9)
C20 C27 C32 C31 179.2(6)
C43 N3 C46\ C45 -1.2(9)
Ti2 N3 C46\ C45 179.7(4)
C43 N3 C46\ C47 -179.6(5)
Ti2 N3 C46\ C47 1.3(7)
O1 C1 C2 C3 -178.7(6)
C6 C1 C2 C3 1.0(9)
C9 C8 C7 C5 1.4(10)
C65 C64 C57 C58 -152.4(6)
C69 C64 C57 C58 29.5(9)
C65 C64 C57 C54 80.2(7)
C69 C64 C57 C54 -98.0(7)
C63 C58 C57 C64 -76.5(8)
C59 C58 C57 C64 104.0(7)
C63 C58 C57 C54 51.8(8)
C59 C58 C57 C54 -127.8(6)
C49 C54 C57 C64 -156.7(5)
C53 C54 C57 C64 24.3(8)
C49 C54 C57 C58 73.8(7)
C53 C54 C57 C58 -105.2(6)
C8 C7 C5 C4 -176.3(6)
C8 C7 C5 C6 0.0(10)
N1 C6 C5 C7 -0.7(9)
C1 C6 C5 C7 178.1(6)
N1 C6 C5 C4 176.1(6)
C1 C6 C5 C4 -5.1(9)
C50 C51 C52 C53 3.3(9)
C50 C51 C52 C56 -177.8(6)
C54 C53 C52 C51 -2.8(9)
C54 C53 C52 C56 178.2(6)
C63 C58 C59 C60 1.6(9)
C57 C58 C59 C60 -178.8(6)
C31 C30 C29 C28 -1.1(10)
N3 C43 C42 C44 -3.6(9)
C38 C43 C42 C44 178.3(6)
N3 C43 C42 C41 176.0(6)
C38 C43 C42 C41 -2.0(9)
C45 C44 C42 C43 0.9(9)
C45 C44 C42 C41 -178.7(6)
C15 C16 C17 C12 -0.9(9)
C15 C16 C17 C20 178.3(5)
C13 C12 C17 C16 3.0(8)
N2 C12 C17 C16 -174.9(5)
C13 C12 C17 C20 -176.1(5)
N2 C12 C17 C20 6.0(8)
C21 C20 C17 C16 29.3(8)
C27 C20 C17 C16 -100.1(6)
C21 C20 C17 C12 -151.6(5)
C27 C20 C17 C12 79.1(7)
C6 N1 C9 C8 1.5(9)
Ti1 N1 C9 C8 179.4(4)
C6 N1 C9 C10 -177.7(5)
Ti1 N1 C9 C10 0.2(7)
C7 C8 C9 N1 -2.2(9)
C7 C8 C9 C10 176.8(6)
N2 C10 C9 N1 5.4(7)
C11 C10 C9 N1 -174.1(5)
N2 C10 C9 C8 -173.8(6)
C11 C10 C9 C8 6.8(9)
C49 N4 C47 C46\ 175.5(5)
Ti2 N4 C47 C46\ -10.0(7)
C49 N4 C47 C48 -7.1(9)
Ti2 N4 C47 C48 167.4(5)
N3 C46\ C47 N4 6.4(8)
C45 C46\ C47 N4 -171.9(6)
N3 C46\ C47 C48 -171.2(5)
C45 C46\ C47 C48 10.5(9)
C59 C58 C63 C62 -2.7(10)
C57 C58 C63 C62 177.7(6)
O1 Ti1 C37 C36 108.2(4)
N1 Ti1 C37 C36 -119.1(5)
N2 Ti1 C37 C36 -84.5(4)
C33 Ti1 C37 C36 113.8(6)
C35 Ti1 C37 C36 37.5(4)
C34 Ti1 C37 C36 77.9(5)
Cl2 Ti1 C37 C36 -2.9(5)
Cl1 Ti1 C37 C36 -168.1(4)
O1 Ti1 C37 C33 -5.7(6)
N1 Ti1 C37 C33 127.0(5)
C36 Ti1 C37 C33 -113.8(6)
N2 Ti1 C37 C33 161.6(5)
C35 Ti1 C37 C33 -76.3(5)
C34 Ti1 C37 C33 -35.9(4)
Cl2 Ti1 C37 C33 -116.7(4)
Cl1 Ti1 C37 C33 78.0(4)
C58 C63 C62 C61 2.7(10)
C23 C24 C25 C26 -2.6(10)
C21 C26 C25 C24 2.6(10)
C30 C29 C28 C27 1.4(10)
C32 C27 C28 C29 0.0(9)
C20 C27 C28 C29 179.1(6)
C29 C30 C31 C32 -0.7(10)
C27 C32 C31 C30 2.2(11)
C42 C44 C45 C46\ 1.5(9)
N3 C46\ C45 C44 -1.5(9)
C47 C46\ C45 C44 176.7(6)
C25 C24 C23 C22 1.5(10)
C63 C62 C61 C60 -1.5(10)
C58 C59 C60 C61 -0.5(10)
C62 C61 C60 C59 0.4(10)
O1 Ti1 C34 C33 -118.1(5)
N1 Ti1 C34 C33 -121.9(6)
C37 Ti1 C34 C33 37.4(4)
C36 Ti1 C34 C33 79.0(5)
N2 Ti1 C34 C33 63.9(6)
C35 Ti1 C34 C33 116.1(7)
Cl2 Ti1 C34 C33 158.4(4)
Cl1 Ti1 C34 C33 -33.3(5)
O1 Ti1 C34 C35 125.8(5)
N1 Ti1 C34 C35 122.0(6)
C37 Ti1 C34 C35 -78.7(5)
C36 Ti1 C34 C35 -37.1(5)
N2 Ti1 C34 C35 -52.2(6)
C33 Ti1 C34 C35 -116.1(7)
Cl2 Ti1 C34 C35 42.3(5)
Cl1 Ti1 C34 C35 -149.4(4)
C24 C23 C22 C21 -0.4(10)
C26 C21 C22 C23 0.3(9)
C20 C21 C22 C23 -178.0(6)
C65 C64 C69 C68 -1.1(10)
C57 C64 C69 C68 177.1(6)
C33 C37 C36 C35 1.1(8)
Ti1 C37 C36 C35 -66.8(5)
C33 C37 C36 Ti1 68.0(5)
O1 Ti1 C36 C37 -100.1(5)
N1 Ti1 C36 C37 118.9(5)
N2 Ti1 C36 C37 91.5(4)
C33 Ti1 C36 C37 -38.3(4)
C35 Ti1 C36 C37 -114.7(6)
C34 Ti1 C36 C37 -78.3(5)
Cl2 Ti1 C36 C37 177.5(4)
Cl1 Ti1 C36 C37 13.3(5)
O1 Ti1 C36 C35 14.6(5)
N1 Ti1 C36 C35 -126.3(5)
C37 Ti1 C36 C35 114.7(6)
N2 Ti1 C36 C35 -153.7(4)
C33 Ti1 C36 C35 76.4(5)
C34 Ti1 C36 C35 36.4(4)
Cl2 Ti1 C36 C35 -67.8(4)
Cl1 Ti1 C36 C35 128.0(4)
C7 C5 C4 C3 -179.9(7)
C6 C5 C4 C3 3.8(9)
C41 C40 C39 C38 -2.3(11)
O2 C38 C39 C40 -178.6(6)
C43 C38 C39 C40 1.2(9)
C69 C64 C65 C66 0.7(10)
C57 C64 C65 C66 -177.6(6)
C5 C4 C3 C2 -0.4(11)
C1 C2 C3 C4 -2.2(11)
C39 C40 C41 C42 1.1(11)
C43 C42 C41 C40 1.0(9)
C44 C42 C41 C40 -179.4(6)
C68 C67 C66 C65 -0.9(12)
C64 C65 C66 C67 0.3(11)
C33 C34 C35 C36 -1.3(8)
Ti1 C34 C35 C36 63.2(5)
C33 C34 C35 Ti1 -64.5(5)
C37 C36 C35 C34 0.1(8)
Ti1 C36 C35 C34 -64.8(5)
C37 C36 C35 Ti1 64.9(5)
O1 Ti1 C35 C34 -52.4(5)
N1 Ti1 C35 C34 -128.0(5)
C37 Ti1 C35 C34 78.3(5)
C36 Ti1 C35 C34 116.3(7)
N2 Ti1 C35 C34 144.8(4)
C33 Ti1 C35 C34 36.5(5)
Cl2 Ti1 C35 C34 -136.7(5)
Cl1 Ti1 C35 C34 42.2(6)
O1 Ti1 C35 C36 -168.7(4)
N1 Ti1 C35 C36 115.7(5)
C37 Ti1 C35 C36 -37.9(4)
N2 Ti1 C35 C36 28.5(5)
C33 Ti1 C35 C36 -79.8(5)
C34 Ti1 C35 C36 -116.3(7)
Cl2 Ti1 C35 C36 107.0(4)
Cl1 Ti1 C35 C36 -74.1(5)
C35 C34 C33 C37 2.0(8)
Ti1 C34 C33 C37 -62.8(5)
C35 C34 C33 Ti1 64.8(5)
C36 C37 C33 C34 -2.0(8)
Ti1 C37 C33 C34 65.2(5)
C36 C37 C33 Ti1 -67.1(5)
O1 Ti1 C33 C34 59.0(5)
N1 Ti1 C33 C34 127.5(5)
C37 Ti1 C33 C34 -116.5(7)
C36 Ti1 C33 C34 -78.2(5)
N2 Ti1 C33 C34 -137.2(4)
C35 Ti1 C33 C34 -36.9(4)
Cl2 Ti1 C33 C34 -28.4(5)
Cl1 Ti1 C33 C34 147.3(5)
O1 Ti1 C33 C37 175.5(4)
N1 Ti1 C33 C37 -116.0(5)
C36 Ti1 C33 C37 38.3(4)
N2 Ti1 C33 C37 -20.7(5)
C35 Ti1 C33 C37 79.6(5)
C34 Ti1 C33 C37 116.5(7)
Cl2 Ti1 C33 C37 88.1(5)
Cl1 Ti1 C33 C37 -96.2(4)
C66 C67 C68 C69 0.5(12)
C64 C69 C68 C67 0.5(12)
O2 Ti2 C71 C70 133.0(8)
N3 Ti2 C71 C70 122.6(8)
C73 Ti2 C71 C70 -74.6(8)
C72 Ti2 C71 C70 -116.2(10)
C74 Ti2 C71 C70 -34.4(7)
N4 Ti2 C71 C70 -42.1(10)
Cl3 Ti2 C71 C70 -143.3(7)
Cl4 Ti2 C71 C70 49.3(8)
O2 Ti2 C71 C72 -110.8(7)
N3 Ti2 C71 C72 -121.2(7)
C73 Ti2 C71 C72 41.6(6)
C74 Ti2 C71 C72 81.8(7)
C70 Ti2 C71 C72 116.2(10)
N4 Ti2 C71 C72 74.1(9)
Cl3 Ti2 C71 C72 -27.1(7)
Cl4 Ti2 C71 C72 165.5(6)
O2 Ti2 C73 C74 107.9(7)
N3 Ti2 C73 C74 -120.8(7)
C72 Ti2 C73 C74 114.3(8)
C70 Ti2 C73 C74 35.8(6)
N4 Ti2 C73 C74 -84.0(7)
C71 Ti2 C73 C74 74.6(7)
Cl3 Ti2 C73 C74 -167.8(7)
Cl4 Ti2 C73 C74 -0.2(7)
O2 Ti2 C73 C72 -6.4(8)
N3 Ti2 C73 C72 124.9(6)
C74 Ti2 C73 C72 -114.3(8)
C70 Ti2 C73 C72 -78.5(7)
N4 Ti2 C73 C72 161.7(6)
C71 Ti2 C73 C72 -39.7(6)
Cl3 Ti2 C73 C72 77.9(6)
Cl4 Ti2 C73 C72 -114.5(7)
C72 C73 C74 C70 -0.4(10)
Ti2 C73 C74 C70 -66.0(7)
C72 C73 C74 Ti2 65.5(6)
O2 Ti2 C74 C70 18.7(8)
N3 Ti2 C74 C70 -124.8(7)
C73 Ti2 C74 C70 116.0(9)
C72 Ti2 C74 C70 76.3(7)
N4 Ti2 C74 C70 -150.8(7)
C71 Ti2 C74 C70 34.4(7)
Cl3 Ti2 C74 C70 129.5(7)
Cl4 Ti2 C74 C70 -64.2(7)
O2 Ti2 C74 C73 -97.3(7)
N3 Ti2 C74 C73 119.2(6)
C72 Ti2 C74 C73 -39.7(6)
C70 Ti2 C74 C73 -116.0(9)
N4 Ti2 C74 C73 93.1(6)
C71 Ti2 C74 C73 -81.6(7)
Cl3 Ti2 C74 C73 13.5(7)
Cl4 Ti2 C74 C73 179.8(6)
C70 C71 C72 C73 -2.7(10)
Ti2 C71 C72 C73 -66.7(5)
C70 C71 C72 Ti2 64.0(7)
C74 C73 C72 C71 1.9(9)
Ti2 C73 C72 C71 69.0(6)
C74 C73 C72 Ti2 -67.1(6)
O2 Ti2 C72 C71 65.0(7)
N3 Ti2 C72 C71 127.9(6)
C73 Ti2 C72 C71 -109.7(8)
C74 Ti2 C72 C71 -73.5(7)
C70 Ti2 C72 C71 -35.0(6)
N4 Ti2 C72 C71 -131.0(7)
Cl3 Ti2 C72 C71 153.9(7)
Cl4 Ti2 C72 C71 -18.7(8)
O2 Ti2 C72 C73 174.7(6)
N3 Ti2 C72 C73 -122.4(6)
C74 Ti2 C72 C73 36.2(6)
C70 Ti2 C72 C73 74.7(6)
N4 Ti2 C72 C73 -21.2(7)
C71 Ti2 C72 C73 109.7(8)
Cl3 Ti2 C72 C73 -96.4(6)
Cl4 Ti2 C72 C73 91.0(7)
C73 C74 C70 C71 -1.4(12)
Ti2 C74 C70 C71 -66.4(8)
C73 C74 C70 Ti2 65.0(6)
C72 C71 C70 C74 2.7(12)
Ti2 C71 C70 C74 65.5(7)
C72 C71 C70 Ti2 -62.8(7)
O2 Ti2 C70 C74 -165.3(7)
N3 Ti2 C70 C74 117.0(8)
C73 Ti2 C70 C74 -37.0(6)
C72 Ti2 C70 C74 -81.4(7)
N4 Ti2 C70 C74 31.3(7)
C71 Ti2 C70 C74 -119.5(10)
Cl3 Ti2 C70 C74 -69.6(9)
Cl4 Ti2 C70 C74 111.7(7)
O2 Ti2 C70 C71 -45.8(8)
N3 Ti2 C70 C71 -123.6(8)
C73 Ti2 C70 C71 82.4(8)
C72 Ti2 C70 C71 38.0(7)
C74 Ti2 C70 C71 119.5(10)
N4 Ti2 C70 C71 150.8(7)
Cl3 Ti2 C70 C71 49.9(10)
Cl4 Ti2 C70 C71 -128.9(8)

loop_
_platon_squeeze_void_nr
_platon_squeeze_void_average_x
_platon_squeeze_void_average_y
_platon_squeeze_void_average_z
_platon_squeeze_void_volume
_platon_squeeze_void_count_electrons
_platon_squeeze_void_content
1 0.000 -0.031 0.250 144 35 ' '
2 0.000 0.030 0.750 144 35 ' '
3 0.288 0.095 0.117 142 51 ' '
4 0.288 -0.095 0.617 142 52 ' '
5 0.712 0.095 0.383 142 53 ' '
6 0.712 -0.095 0.883 142 53 ' '
7 0.212 0.405 0.883 142 53 ' '
8 0.788 0.405 0.617 142 52 ' '
9 0.500 0.469 0.250 144 35 ' '
10 0.500 0.530 0.750 144 35 ' '
11 0.212 0.595 0.383 142 53 ' '
12 0.788 0.595 0.117 142 51 ' '
